data_1538501
loop_
_publ_author_name
'Preut, H.'
'Wolfes, W.'
'Haupt, H.J.'

_publ_section_title
;
 Die Molekuel- und Kristallstruktur von X2 Sn (Mn (C O)5)2 (X = Cl, Br)
 Verbindungen
;
_journal_name_full 'Zeitschrift fuer Anorganische und Allgemeine Chemie'
_journal_page_first 121
_journal_page_last 128
_journal_volume 412
_journal_year 1975
_chemical_formula_sum 'C10 Cl2 Mn2 O10 Sn'
_chemical_name_systematic 'Cl2 Sn (Mn (C O)5)2'
_space_group_IT_number 14
_symmetry_space_group_name_Hall '-P 2yn'
_symmetry_space_group_name_H-M 'P 1 21/n 1'
_cell_angle_alpha 90
_cell_angle_beta 100.09
_cell_angle_gamma 90
_cell_formula_units_Z 4
_cell_length_a 14.144
_cell_length_b 12.223
_cell_length_c 10.303
_cell_volume 1753.656
_citation_journal_id_ASTM ZAACAB
_cod_data_source_file Preut_ZAACAB_1975_1812.cif
_cod_data_source_block C10Cl2Mn2O10Sn1
_cod_original_sg_symbol_Hall '-P 2ybc (x-z,y,z)'
_cod_original_formula_sum 'C10 Cl2 Mn2 O10 Sn1'
_cod_database_code 1538501

loop_
_symmetry_equiv_pos_as_xyz
x,y,z
-x+1/2,y+1/2,-z+1/2
-x,-y,-z
x-1/2,-y-1/2,z-1/2

loop_
_atom_site_label
_atom_site_type_symbol
_atom_site_fract_x
_atom_site_fract_y
_atom_site_fract_z
_atom_site_occupancy
_atom_site_U_iso_or_equiv
C8 C+2 0.04826 0.17841 0.62718 1 0.0
O5 O-2 0.05468 0.11986 -0.08025 1 0.0
O8 O-2 -0.00124 0.10578 0.62432 1 0.0
C5 C+2 0.08653 0.13452 0.02621 1 0.0
O9 O-2 -0.01755 0.39059 0.40496 1 0.0
C10 C+2 0.07626 0.37427 0.74982 1 0.0
O10 O-2 0.04505 0.41968 0.82758 1 0.0
C7 C+2 0.22225 0.238 0.75308 1 0.0
Mn1 Mn 0.13779 0.1551 0.20278 1 0.0
Mn2 Mn 0.12759 0.29876 0.62319 1 0.0
O2 O-2 0.33845 0.17466 0.1553 1 0.0
C2 C+2 0.26281 0.16939 0.1744 1 0.0
O7 O-2 0.27837 0.203 0.83321 1 0.0
O6 O-2 0.26212 0.47425 0.57337 1 0.0
Sn1 Sn+2 0.20399 0.1786 0.45818 1 0.0
C9 C+2 0.03804 0.35458 0.48711 1 0.0
O3 O-2 0.17358 -0.08438 0.23649 1 0.0
C3 C+2 0.15958 0.00724 0.22691 1 0.0
C4 C+2 0.01953 0.14156 0.25448 1 0.0
Cl2 Cl-1 0.37159 0.21555 0.49749 1 0.0
Cl1 Cl-1 0.21692 0.00021 0.55548 1 0.0
C1 C+2 0.1213 0.30599 0.19086 1 0.0
C6 C+2 0.21086 0.40751 0.59245 1 0.0
O4 O-2 -0.05259 0.13409 0.28447 1 0.0
O1 O-2 0.11202 0.39732 0.18542 1 0.0
